data_7111771
loop_
_publ_author_name
'Georgiev, Ivan G.'
'Bu\<car, Dejan-Kre\<simir'
'MacGillivray, Leonard R.'

_publ_section_title
;
 Stereospecific and quantitative photodimerisation of terminal olefins in
 the solid state
;
_journal_issue 27
_journal_name_full 'Chemical Communications'
_journal_page_first 4956
_journal_page_last 4958
_journal_paper_doi 10.1039/c0cc01184c
_journal_volume 46
_journal_year 2010
_chemical_absolute_configuration unk
_chemical_formula_moiety 'C28 H28 Ag2 N4, 2(C2 F3 O2)'
_chemical_formula_sum 'C32 H28 Ag2 F6 N4 O4'
_chemical_formula_weight 862.32
_space_group_IT_number 19
_symmetry_cell_setting orthorhombic
_symmetry_space_group_name_Hall 'P 2ac 2ab'
_symmetry_space_group_name_H-M 'P 21 21 21'
_atom_sites_solution_hydrogens geom
_atom_sites_solution_primary heavy
_atom_sites_solution_secondary difmap
_audit_creation_date 2010-01-04T17:58:32-00:00
_audit_creation_method 'WinGX routine CIF_UPDATE'
_cell_angle_alpha 90
_cell_angle_beta 90
_cell_angle_gamma 90
_cell_formula_units_Z 4
_cell_length_a 12.8602(14)
_cell_length_b 15.1102(16)
_cell_length_c 17.0170(18)
_cell_measurement_reflns_used 14482
_cell_measurement_temperature 150(2)
_cell_measurement_theta_max 27.48
_cell_measurement_theta_min 1.00
_cell_volume 3306.7(6)
_computing_cell_refinement 'HKL Scalepack (Otwinowski & Minor, 1997)'
_computing_data_collection 'Collect (Nonius BV, 1997-2000)'
_computing_data_reduction 'HKL Denzo, Scalepack (Otwinowski & Minor, 1997)'
_computing_molecular_graphics 'Rastop (Valadon, 2004)'
_computing_publication_material 'WinGX (Farrugia, 1999)'
_computing_structure_refinement 'SHELXL (Sheldrick, 2008)'
_computing_structure_solution 'SHELXS (Sheldrick, 2008)'
_diffrn_ambient_temperature 150(2)
_diffrn_measured_fraction_theta_full 1
_diffrn_measured_fraction_theta_max 1
_diffrn_radiation_monochromator graphite
_diffrn_radiation_type MoK\a
_diffrn_radiation_wavelength 0.71073
_diffrn_reflns_av_R_equivalents 0.0232
_diffrn_reflns_av_unetI/netI 0.0183
_diffrn_reflns_limit_h_max 16
_diffrn_reflns_limit_h_min -16
_diffrn_reflns_limit_k_max 19
_diffrn_reflns_limit_k_min -19
_diffrn_reflns_limit_l_max 22
_diffrn_reflns_limit_l_min -22
_diffrn_reflns_number 28524
_diffrn_reflns_theta_full 27.47
_diffrn_reflns_theta_max 27.47
_diffrn_reflns_theta_min 1.8
_exptl_absorpt_coefficient_mu 1.261
_exptl_absorpt_correction_T_max 0.8843
_exptl_absorpt_correction_T_min 0.6884
_exptl_absorpt_correction_type multi-scan
_exptl_absorpt_process_details 'HKL Scalepack (Otwinowski & Minor, 1997)'
_exptl_crystal_colour colorless
_exptl_crystal_density_diffrn 1.732
_exptl_crystal_density_method 'not measured'
_exptl_crystal_description plate
_exptl_crystal_F_000 1712
_exptl_crystal_size_max 0.32
_exptl_crystal_size_mid 0.29
_exptl_crystal_size_min 0.10
_refine_diff_density_max 0.548
_refine_diff_density_min -1.037
_refine_diff_density_rms 0.247
_refine_ls_abs_structure_details 'Flack H D (1983), Acta Cryst. A39, 876-881'
_refine_ls_abs_structure_Flack -0.02(2)
_refine_ls_extinction_method none
_refine_ls_goodness_of_fit_ref 1.012
_refine_ls_hydrogen_treatment constr
_refine_ls_matrix_type full
_refine_ls_number_parameters 433
_refine_ls_number_reflns 7569
_refine_ls_number_restraints 0
_refine_ls_restrained_S_all 1.012
_refine_ls_R_factor_all 0.0358
_refine_ls_R_factor_gt 0.0277
_refine_ls_shift/su_max 0.001
_refine_ls_shift/su_mean 0
_refine_ls_structure_factor_coef Fsqd
_refine_ls_weighting_details 'calc w=1/[\s^2^(Fo^2^)+(0.0829P)^2^+0.1820P] where P=(Fo^2^+2Fc^2^)/3'
_refine_ls_weighting_scheme calc
_refine_ls_wR_factor_gt 0.0862
_refine_ls_wR_factor_ref 0.1051
_reflns_number_gt 6922
_reflns_number_total 7569
_reflns_threshold_expression >2sigma(I)
_cod_data_source_file C0CC01184Csup1.cif
_cod_data_source_block 3b-LT
_cod_database_code 7111771

loop_
_space_group_symop_operation_xyz
'x, y, z'
'-x+1/2, -y, z+1/2'
'-x, y+1/2, -z+1/2'
'x+1/2, -y+1/2, -z'

loop_
_atom_site_label
_atom_site_type_symbol
_atom_site_fract_x
_atom_site_fract_y
_atom_site_fract_z
_atom_site_U_iso_or_equiv
_atom_site_adp_type
_atom_site_occupancy
_atom_site_symmetry_multiplicity
_atom_site_calc_flag
_atom_site_refinement_flags
C1 C 0.4747(3) 0.4091(2) 1.0132(2) 0.0444(7) Uani 1 1 d .
C2 C 0.4758(3) 0.4448(2) 1.0873(2) 0.0439(7) Uani 1 1 d .
C3 C 0.5220(3) 0.3991(2) 1.1496(2) 0.0395(7) Uani 1 1 d .
C4 C 0.5694(3) 0.3185(2) 1.1309(2) 0.0399(7) Uani 1 1 d .
C5 C 0.5662(2) 0.2863(2) 1.0557(2) 0.0403(7) Uani 1 1 d .
C6 C 0.5181(3) 0.4362(2) 1.2290(2) 0.0480(8) Uani 1 1 d .
C7 C 0.5407(3) 0.3932(3) 1.2941(3) 0.0569(10) Uani 1 1 d .
C8 C 0.5649(3) 0.1594(2) 0.7344(2) 0.0393(7) Uani 1 1 d .
C9 C 0.5821(3) 0.1369(2) 0.6578(2) 0.0412(7) Uani 1 1 d .
C10 C 0.5692(3) 0.1994(2) 0.5985(2) 0.0387(7) Uani 1 1 d .
C11 C 0.5357(3) 0.2841(2) 0.6210(2) 0.0409(6) Uani 1 1 d .
C12 C 0.5181(3) 0.3014(2) 0.6991(2) 0.0392(7) Uani 1 1 d .
C13 C 0.5916(3) 0.1752(2) 0.5160(2) 0.0511(9) Uani 1 1 d .
C14 C 0.5759(4) 0.2242(4) 0.4535(3) 0.0711(12) Uani 1 1 d .
C15 C 0.3501(3) 0.0139(2) 0.7703(3) 0.0555(9) Uani 1 1 d .
C16 C 0.3451(3) -0.0106(3) 0.6932(3) 0.0597(11) Uani 1 1 d .
C17 C 0.3176(3) 0.0499(3) 0.6357(3) 0.0556(10) Uani 1 1 d .
C18 C 0.2966(3) 0.1361(3) 0.6605(3) 0.0500(8) Uani 1 1 d .
C19 C 0.3034(3) 0.1565(2) 0.7391(3) 0.0521(9) Uani 1 1 d .
C20 C 0.3093(4) 0.0224(3) 0.5536(3) 0.0650(12) Uani 1 1 d .
C21 C 0.2674(5) 0.0684(4) 0.4958(3) 0.0844(16) Uani 1 1 d .
C22 C 0.2922(3) 0.2523(2) 1.0612(3) 0.0493(9) Uani 1 1 d .
C23 C 0.2862(3) 0.2791(2) 1.1381(2) 0.0481(8) Uani 1 1 d .
C24 C 0.3260(3) 0.2265(3) 1.1969(2) 0.0499(8) Uani 1 1 d .
C25 C 0.3729(3) 0.1464(3) 1.1735(3) 0.0537(9) Uani 1 1 d .
C26 C 0.3773(3) 0.1244(2) 1.0958(3) 0.0526(9) Uani 1 1 d .
C27 C 0.3193(3) 0.2556(3) 1.2797(3) 0.0606(10) Uani 1 1 d .
C28 C 0.3392(5) 0.2056(4) 1.3404(3) 0.0899(17) Uani 1 1 d .
C29 C 0.3055(3) 0.38124(19) 0.8391(2) 0.0375(7) Uani 1 1 d .
C30 C 0.2081(3) 0.4236(2) 0.8016(2) 0.0444(7) Uani 1 1 d .
C31 C 0.5573(3) 0.0327(2) 0.9453(2) 0.0431(7) Uani 1 1 d .
C32 C 0.6524(3) -0.0262(2) 0.9633(2) 0.0453(7) Uani 1 1 d .
H1 H 0.442 0.4404 0.9732 0.053 Uiso 1 1 calc R
H2 H 0.4456 0.4999 1.0962 0.053 Uiso 1 1 calc R
H4 H 0.6034 0.2865 1.1699 0.048 Uiso 1 1 calc R
H5 H 0.5975 0.232 1.0452 0.048 Uiso 1 1 calc R
H6 H 0.4979 0.495 1.2339 0.058 Uiso 1 1 calc R
H7A H 0.5612 0.3342 1.2919 0.068 Uiso 1 1 calc R
H7B H 0.5361 0.4218 1.3424 0.068 Uiso 1 1 calc R
H8 H 0.5755 0.1169 0.773 0.047 Uiso 1 1 calc R
H9 H 0.6025 0.0795 0.6452 0.049 Uiso 1 1 calc R
H11 H 0.5255 0.3279 0.5835 0.049 Uiso 1 1 calc R
H12 H 0.4948 0.3575 0.7132 0.047 Uiso 1 1 calc R
H13 H 0.6197 0.1194 0.5076 0.061 Uiso 1 1 calc R
H14A H 0.5479 0.2807 0.4586 0.085 Uiso 1 1 calc R
H14B H 0.5928 0.2025 0.404 0.085 Uiso 1 1 calc R
H15 H 0.369 -0.0284 0.8074 0.067 Uiso 1 1 calc R
H16 H 0.3603 -0.0687 0.6791 0.072 Uiso 1 1 calc R
H18 H 0.2781 0.1793 0.6242 0.06 Uiso 1 1 calc R
H19 H 0.2898 0.2144 0.7545 0.062 Uiso 1 1 calc R
H20 H 0.3362 -0.0329 0.5408 0.078 Uiso 1 1 calc R
H21A H 0.2395 0.1241 0.5056 0.101 Uiso 1 1 calc R
H21B H 0.2658 0.0451 0.4452 0.101 Uiso 1 1 calc R
H22 H 0.2636 0.2886 1.0228 0.059 Uiso 1 1 calc R
H23 H 0.2552 0.3329 1.1505 0.058 Uiso 1 1 calc R
H25 H 0.4009 0.1085 1.211 0.064 Uiso 1 1 calc R
H26 H 0.4092 0.0716 1.0814 0.063 Uiso 1 1 calc R
H27 H 0.2994 0.3138 1.2892 0.073 Uiso 1 1 calc R
H28A H 0.3593 0.1471 1.3331 0.108 Uiso 1 1 calc R
H28B H 0.3333 0.2285 1.3909 0.108 Uiso 1 1 calc R
N1 N 0.5192(2) 0.33013(17) 0.99588(17) 0.0401(6) Uani 1 1 d .
N2 N 0.5330(2) 0.24112(17) 0.75635(17) 0.0389(6) Uani 1 1 d .
N3 N 0.3288(2) 0.0970(2) 0.7951(2) 0.0504(7) Uani 1 1 d .
N4 N 0.3369(2) 0.17660(19) 1.0387(2) 0.0487(7) Uani 1 1 d .
O1 O 0.3870(2) 0.42171(16) 0.83114(17) 0.0490(6) Uani 1 1 d .
O2 O 0.2878(2) 0.30885(15) 0.87131(17) 0.0504(6) Uani 1 1 d .
O3 O 0.5767(3) 0.11038(17) 0.93037(18) 0.0567(7) Uani 1 1 d .
O4 O 0.4735(2) -0.0061(2) 0.9481(3) 0.0775(11) Uani 1 1 d .
F1 F 0.2241(2) 0.50389(18) 0.7734(2) 0.0802(10) Uani 1 1 d .
F2 F 0.1285(2) 0.4277(2) 0.85116(17) 0.0728(8) Uani 1 1 d .
F3 F 0.1737(2) 0.37591(19) 0.74115(16) 0.0717(7) Uani 1 1 d .
F4 F 0.7349(2) 0.01780(17) 0.9885(2) 0.0758(8) Uani 1 1 d .
F5 F 0.6335(3) -0.08609(18) 1.0186(2) 0.0829(9) Uani 1 1 d .
F6 F 0.6801(3) -0.0712(3) 0.9008(2) 0.0959(11) Uani 1 1 d .
Ag1 Ag 0.50876(2) 0.277327(18) 0.878401(15) 0.04743(9) Uani 1 1 d .
Ag2 Ag 0.35001(3) 0.13511(2) 0.91645(2) 0.05701(10) Uani 1 1 d .

loop_
_atom_site_aniso_label
_atom_site_aniso_U_11
_atom_site_aniso_U_22
_atom_site_aniso_U_33
_atom_site_aniso_U_23
_atom_site_aniso_U_13
_atom_site_aniso_U_12
C1 0.0408(17) 0.0333(15) 0.0592(19) 0.0024(14) -0.0025(15) 0.0078(13)
C2 0.0388(17) 0.0290(14) 0.064(2) -0.0023(14) -0.0001(15) 0.0054(12)
C3 0.0316(15) 0.0328(14) 0.0541(16) -0.0036(13) 0.0020(13) -0.0028(12)
C4 0.0322(15) 0.0321(14) 0.0553(18) 0.0009(14) -0.0029(14) 0.0026(12)
C5 0.0310(14) 0.0314(14) 0.0584(18) -0.0050(14) -0.0017(13) 0.0036(13)
C6 0.0438(19) 0.0429(17) 0.057(2) -0.0111(15) 0.0027(16) 0.0007(15)
C7 0.050(2) 0.066(2) 0.054(2) -0.0136(19) 0.0018(17) 0.0019(19)
C8 0.0341(15) 0.0281(14) 0.0557(19) 0.0066(13) -0.0043(14) 0.0016(12)
C9 0.0371(16) 0.0272(13) 0.0595(19) -0.0048(14) -0.0029(14) 0.0012(13)
C10 0.0365(15) 0.0314(14) 0.0481(16) -0.0010(12) -0.0033(12) 0.0011(12)
C11 0.0427(16) 0.0305(14) 0.0495(16) 0.0031(14) -0.0033(14) 0.0029(12)
C12 0.0397(17) 0.0266(13) 0.0512(16) -0.0007(12) -0.0010(14) 0.0053(12)
C13 0.055(2) 0.0429(18) 0.056(2) -0.0087(17) -0.0006(17) -0.0014(16)
C14 0.086(3) 0.074(3) 0.054(2) -0.003(2) 0.003(2) 0.002(3)
C15 0.044(2) 0.0372(17) 0.085(3) -0.0026(18) 0.001(2) 0.0063(16)
C16 0.0426(19) 0.0381(18) 0.098(3) -0.0140(19) 0.006(2) 0.0019(16)
C17 0.0323(17) 0.0476(19) 0.087(3) -0.021(2) 0.0075(17) -0.0007(15)
C18 0.0338(16) 0.0421(17) 0.074(2) -0.0056(19) 0.0011(16) -0.0025(15)
C19 0.0359(17) 0.0380(18) 0.082(3) -0.0109(17) -0.0017(17) 0.0028(14)
C20 0.053(2) 0.061(2) 0.081(3) -0.014(2) 0.015(2) -0.006(2)
C21 0.097(4) 0.077(3) 0.079(3) -0.014(3) 0.015(3) -0.017(3)
C22 0.0278(15) 0.0413(17) 0.079(3) 0.0114(16) -0.0049(16) 0.0000(13)
C23 0.0312(15) 0.0394(16) 0.074(2) 0.0088(17) 0.0022(14) -0.0005(14)
C24 0.0298(15) 0.0478(18) 0.072(2) 0.0077(19) 0.0022(14) -0.0081(15)
C25 0.0414(19) 0.0458(19) 0.074(2) 0.0140(19) -0.0084(17) 0.0066(16)
C26 0.0428(19) 0.0352(16) 0.080(3) 0.0119(17) -0.0021(17) 0.0041(14)
C27 0.044(2) 0.063(2) 0.074(3) 0.006(2) -0.0020(18) 0.0008(18)
C28 0.098(4) 0.096(4) 0.076(3) 0.017(3) 0.009(3) 0.000(4)
C29 0.0378(16) 0.0269(14) 0.0477(16) -0.0047(12) -0.0012(13) 0.0045(12)
C30 0.0397(17) 0.0358(16) 0.0576(19) 0.0036(14) -0.0062(15) -0.0016(14)
C31 0.0386(17) 0.0375(16) 0.0532(18) -0.0095(14) -0.0041(14) 0.0003(14)
C32 0.0403(17) 0.0343(15) 0.061(2) -0.0015(15) 0.0008(16) 0.0013(14)
N1 0.0355(14) 0.0317(12) 0.0532(14) -0.0010(11) 0.0004(12) -0.0019(11)
N2 0.0367(13) 0.0304(12) 0.0495(14) 0.0006(11) -0.0011(11) 0.0009(10)
N3 0.0381(15) 0.0366(14) 0.076(2) -0.0050(15) -0.0002(15) 0.0015(12)
N4 0.0388(15) 0.0345(14) 0.0727(19) 0.0088(14) -0.0057(15) -0.0018(13)
O1 0.0402(13) 0.0364(12) 0.0704(16) -0.0005(12) -0.0029(12) -0.0002(10)
O2 0.0551(15) 0.0284(10) 0.0678(16) 0.0064(11) -0.0060(13) 0.0023(10)
O3 0.0615(17) 0.0372(12) 0.0713(17) 0.0068(12) -0.0019(14) 0.0042(12)
O4 0.0396(15) 0.0437(14) 0.149(3) -0.0227(18) -0.0031(18) -0.0012(12)
F1 0.0630(16) 0.0427(11) 0.135(3) 0.0342(15) -0.0303(18) -0.0030(12)
F2 0.0461(13) 0.097(2) 0.0749(15) 0.0051(15) 0.0052(11) 0.0217(14)
F3 0.0751(17) 0.0730(16) 0.0671(14) -0.0031(13) -0.0267(13) -0.0001(14)
F4 0.0440(13) 0.0604(14) 0.123(2) 0.0034(16) -0.0168(15) -0.0072(12)
F5 0.0776(19) 0.0628(15) 0.108(2) 0.0382(16) -0.0110(17) -0.0018(15)
F6 0.084(2) 0.109(3) 0.094(2) -0.037(2) 0.0031(17) 0.045(2)
Ag1 0.04712(15) 0.04582(14) 0.04935(14) -0.00532(11) 0.00044(11) -0.00234(12)
Ag2 0.04968(17) 0.04879(16) 0.0726(2) 0.00002(14) 0.00241(14) -0.00282(13)

loop_
_atom_type_symbol
_atom_type_description
_atom_type_scat_dispersion_real
_atom_type_scat_dispersion_imag
_atom_type_scat_source
C C 0.0033 0.0016 'International Tables Vol C Tables 4.2.6.8 and 6.1.1.4'
H H 0 0 'International Tables Vol C Tables 4.2.6.8 and 6.1.1.4'
N N 0.0061 0.0033 'International Tables Vol C Tables 4.2.6.8 and 6.1.1.4'
O O 0.0106 0.006 'International Tables Vol C Tables 4.2.6.8 and 6.1.1.4'
F F 0.0171 0.0103 'International Tables Vol C Tables 4.2.6.8 and 6.1.1.4'
Ag Ag -0.8971 1.1015 'International Tables Vol C Tables 4.2.6.8 and 6.1.1.4'

loop_
_geom_angle_atom_site_label_1
_geom_angle_atom_site_label_2
_geom_angle_atom_site_label_3
_geom_angle
C1 C2 C3 120.5(3)
C1 C2 H2 119.8
C1 N1 Ag1 120.1(2)
C2 C1 H1 118.6
C2 C3 C4 116.3(3)
C2 C3 C6 119.7(3)
C3 C2 H2 119.8
C3 C4 H4 119.7
C3 C6 H6 117.2
C4 C3 C6 123.9(3)
C4 C5 H5 118.6
C5 C4 C3 120.6(3)
C5 C4 H4 119.7
C5 N1 Ag1 122.8(2)
C5 N1 C1 117.1(3)
C6 C7 H7A 120
C6 C7 H7B 120
C7 C6 C3 125.5(4)
C7 C6 H6 117.2
C8 C9 C10 120.2(3)
C8 C9 H9 119.9
C8 N2 Ag1 122.5(2)
C9 C10 C11 117.2(3)
C9 C10 C13 119.8(3)
C9 C8 H8 118.6
C10 C11 H11 120.4
C10 C13 H13 116.5
C10 C9 H9 119.9
C11 C10 C13 122.9(3)
C11 C12 H12 118.4
C12 C11 C10 119.2(3)
C12 C11 H11 120.4
C12 N2 Ag1 120.1(2)
C12 N2 C8 117.4(3)
C13 C14 H14A 120
C13 C14 H14B 120
C14 C13 C10 127.0(4)
C14 C13 H13 116.5
C15 C16 C17 120.8(4)
C15 C16 H16 119.6
C15 N3 Ag2 121.3(3)
C16 C15 H15 118.6
C16 C17 C18 116.9(4)
C16 C17 C20 120.4(4)
C17 C16 H16 119.6
C17 C18 H18 120.3
C17 C20 H20 116.8
C18 C17 C20 122.7(5)
C18 C19 H19 118.2
C19 C18 C17 119.4(4)
C19 C18 H18 120.3
C19 N3 Ag2 121.8(2)
C19 N3 C15 116.6(4)
C20 C21 H21A 120
C20 C21 H21B 120
C21 C20 C17 126.4(5)
C21 C20 H20 116.8
C22 C23 C24 120.1(4)
C22 C23 H23 120
C22 N4 Ag2 123.6(3)
C22 N4 C26 117.2(4)
C23 C22 H22 118.3
C23 C24 C25 116.7(4)
C23 C24 C27 120.0(4)
C24 C23 H23 120
C24 C25 H25 120
C24 C27 H27 117.6
C25 C24 C27 123.3(4)
C25 C26 H26 118.7
C26 C25 C24 120.0(4)
C26 C25 H25 120
C26 N4 Ag2 119.2(3)
C27 C28 H28A 120
C27 C28 H28B 120
C28 C27 C24 124.8(5)
C28 C27 H27 117.6
H7A C7 H7B 120
H14A C14 H14B 120
H21A C21 H21B 120
H28A C28 H28B 120
N1 Ag1 Ag2 96.10(7)
N1 Ag1 N2 166.27(11)
N1 C1 C2 122.8(3)
N1 C1 H1 118.6
N1 C5 C4 122.7(3)
N1 C5 H5 118.6
N2 Ag1 Ag2 97.02(7)
N2 C12 C11 123.2(3)
N2 C12 H12 118.4
N2 C8 C9 122.7(3)
N2 C8 H8 118.6
N3 Ag2 Ag1 93.97(9)
N3 Ag2 N4 168.26(12)
N3 C15 C16 122.8(4)
N3 C15 H15 118.6
N3 C19 C18 123.5(4)
N3 C19 H19 118.2
N4 Ag2 Ag1 92.98(8)
N4 C22 C23 123.5(4)
N4 C22 H22 118.3
N4 C26 C25 122.5(4)
N4 C26 H26 118.7
O1 C29 C30 116.3(3)
O1 C29 O2 130.3(3)
O2 C29 C30 113.4(3)
O3 C31 C32 115.6(3)
O3 C31 O4 130.0(4)
O4 C31 C32 114.3(3)
F1 C30 C29 113.9(3)
F1 C30 F2 107.9(3)
F1 C30 F3 105.5(3)
F2 C30 C29 112.5(3)
F2 C30 F3 105.0(3)
F3 C30 C29 111.4(3)
F4 C32 C31 114.2(3)
F4 C32 F5 105.1(3)
F5 C32 C31 112.9(3)
F6 C32 C31 110.7(3)
F6 C32 F4 107.7(4)
F6 C32 F5 105.7(3)

loop_
_geom_bond_atom_site_label_1
_geom_bond_atom_site_label_2
_geom_bond_distance
C1 H1 0.93
C2 C1 1.372(6)
C2 H2 0.93
C3 C2 1.398(5)
C4 C3 1.398(5)
C4 H4 0.93
C5 C4 1.371(5)
C5 H5 0.93
C5 N1 1.356(4)
C6 C3 1.463(5)
C6 C7 1.317(6)
C6 H6 0.93
C7 H7A 0.93
C7 H7B 0.93
C8 H8 0.93
C9 C8 1.364(5)
C9 H9 0.93
C10 C11 1.403(4)
C10 C9 1.393(5)
C11 C12 1.373(5)
C11 H11 0.93
C12 H12 0.93
C13 C10 1.479(5)
C13 C14 1.312(6)
C13 H13 0.93
C14 H14A 0.93
C14 H14B 0.93
C15 C16 1.364(7)
C15 H15 0.93
C16 C17 1.386(7)
C16 H16 0.93
C18 C17 1.395(5)
C18 C19 1.376(6)
C18 H18 0.93
C19 H19 0.93
C20 C17 1.462(7)
C20 C21 1.319(8)
C20 H20 0.93
C21 H21A 0.93
C21 H21B 0.93
C22 H22 0.93
C23 C22 1.371(6)
C23 C24 1.376(6)
C23 H23 0.93
C24 C25 1.410(6)
C25 H25 0.93
C26 C25 1.365(7)
C26 H26 0.93
C27 C24 1.479(7)
C27 C28 1.305(7)
C27 H27 0.93
C28 H28A 0.93
C28 H28B 0.93
C29 C30 1.544(5)
C30 F3 1.332(5)
C31 C32 1.542(5)
N1 C1 1.356(4)
N2 C12 1.347(4)
N2 C8 1.354(4)
N3 C15 1.354(5)
N3 C19 1.349(5)
N4 C22 1.336(5)
N4 C26 1.354(5)
O1 C29 1.221(4)
O2 C29 1.245(4)
O3 C31 1.226(5)
O4 C31 1.228(5)
F1 C30 1.320(4)
F2 C30 1.329(5)
F4 C32 1.323(5)
F5 C32 1.327(5)
F6 C32 1.313(5)
Ag1 Ag2 3.0341(5)
Ag1 N1 2.157(3)
Ag1 N2 2.170(3)
Ag2 N3 2.161(4)
Ag2 N4 2.179(4)
